data_4332897
loop_
_publ_author_name
'Noro, Shin-ichiro'
'Kitaura, Ryo'
'Kitagawa, Susumu'
'Akutagawa, Tomoyuki'
'Nakamura, Takayoshi'

_publ_section_title
;
 Functionalities of One-Dimensional Dynamic Ultramicropores in Nickel(II)
 Coordination Polymers
;
_journal_issue 22
_journal_name_full 'Inorganic Chemistry'
_journal_page_first 8990
_journal_page_last 8997
_journal_paper_doi 10.1021/ic061052d
_journal_volume 45
_journal_year 2006
_chemical_formula_moiety 'C45 H36 N20 Ni2 O S4 '
_chemical_formula_sum 'C45 H36 N20 Ni2 O S4'
_chemical_formula_weight 1118.55
_space_group_IT_number 68
_symmetry_cell_setting orthorhombic
_symmetry_Int_Tables_number 68
_symmetry_space_group_name_Hall '-C 2a 2ac'
_symmetry_space_group_name_H-M 'C c c a :2'
_cell_angle_alpha 90.0000
_cell_angle_beta 90.0000
_cell_angle_gamma 90.0000
_cell_formula_units_Z 8
_cell_length_a 18.003(2)
_cell_length_b 30.929(4)
_cell_length_c 19.443(3)
_cell_measurement_reflns_used 48062
_cell_measurement_temperature 223.1
_cell_measurement_theta_max 27.5
_cell_measurement_theta_min 3.1
_cell_volume 10826(2)
_computing_cell_refinement PROCESS-AUTO
_computing_data_collection PROCESS-AUTO
_computing_data_reduction CrystalStructure
_computing_publication_material 'CrystalStructure 3.7.0'
_computing_structure_refinement CRYSTALS
_computing_structure_solution SHELXS97
_diffrn_detector_area_resol_mean 10.00
_diffrn_measured_fraction_theta_full 0.998
_diffrn_measured_fraction_theta_max 0.998
_diffrn_measurement_device_type 'Rigaku RAXIS-RAPID'
_diffrn_measurement_method \w
_diffrn_radiation_type 'Mo K\a'
_diffrn_radiation_wavelength 0.71075
_diffrn_reflns_av_R_equivalents 0.080
_diffrn_reflns_limit_h_max 22
_diffrn_reflns_limit_h_min -23
_diffrn_reflns_limit_k_max 40
_diffrn_reflns_limit_k_min -40
_diffrn_reflns_limit_l_max 25
_diffrn_reflns_limit_l_min -25
_diffrn_reflns_number 83398
_diffrn_reflns_theta_full 27.48
_diffrn_reflns_theta_max 27.48
_exptl_absorpt_coefficient_mu 0.904
_exptl_absorpt_correction_T_max 0.812
_exptl_absorpt_correction_T_min 0.455
_exptl_absorpt_correction_type multi-scan
_exptl_absorpt_process_details
;
    Higashi, T. (1995). Program for Absorption Correction.
    Rigaku Corporation, Tokyo, Japan.
;
_exptl_crystal_colour red
_exptl_crystal_density_diffrn 1.372
_exptl_crystal_density_method 'not measured'
_exptl_crystal_description prism
_exptl_crystal_F_000 4592.00
_exptl_crystal_size_max 0.50
_exptl_crystal_size_mid 0.25
_exptl_crystal_size_min 0.23
_refine_diff_density_max 0.96
_refine_diff_density_min -0.36
_refine_ls_extinction_method none
_refine_ls_goodness_of_fit_ref 1.090
_refine_ls_hydrogen_treatment refall
_refine_ls_number_parameters 352
_refine_ls_number_reflns 2421
_refine_ls_R_factor_gt 0.0379
_refine_ls_shift/su_max 0.0041
_refine_ls_structure_factor_coef Fsqd
_refine_ls_weighting_details
;
    Chebychev polynomial with 3 parameters (Carruthers & Watkin, 1979)
    6989.9700    9820.5600    3392.4800
;
_refine_ls_weighting_scheme calc
_refine_ls_wR_factor_ref 0.0734
_reflns_number_gt 2421
_reflns_number_total 6215
_reflns_threshold_expression F^2^>2.0\s(F^2^)
_cod_data_source_file ic061052dsup1.cif
_cod_data_source_block '_041203test'
_cod_original_cell_volume 10827(3)
_cod_original_sg_symbol_Hall '-C 2b 2bc'
_cod_original_sg_symbol_H-M 'C c c a'
_cod_original_formula_sum 'C45 H36 N20 Ni2 O S4 '
_cod_database_code 4332897

loop_
_symmetry_equiv_pos_site_id
_symmetry_equiv_pos_as_xyz
1 +X,+Y,+Z
2 1/2-X,+Y,1/2+Z
3 +X,-Y,1/2+Z
4 1/2-X,-Y,+Z
5 -X,-Y,-Z
6 1/2+X,-Y,1/2-Z
7 -X,+Y,1/2-Z
8 1/2+X,+Y,-Z
9 1/2+X,1/2+Y,+Z
10 -X,1/2+Y,1/2+Z
11 1/2+X,1/2-Y,1/2+Z
12 -X,1/2-Y,+Z
13 1/2-X,1/2-Y,-Z
14 +X,1/2-Y,1/2-Z
15 1/2-X,1/2+Y,1/2-Z
16 +X,1/2+Y,-Z

loop_
_atom_site_label
_atom_site_type_symbol
_atom_site_fract_x
_atom_site_fract_y
_atom_site_fract_z
_atom_site_U_iso_or_equiv
_atom_site_adp_type
_atom_site_occupancy
_atom_site_symmetry_multiplicity
_atom_site_calc_flag
_atom_site_refinement_flags
Ni(1) Ni 0.0000 0.2500 1.02476(4) 0.0290(2) Uani 1.00 2 d S
Ni(2) Ni 0.2500 0.0000 0.52446(4) 0.0277(2) Uani 1.00 2 d S
S(1) S 0.21306(9) 0.32027(6) 0.94293(9) 0.0772(6) Uani 1.00 1 d .
S(2) S 0.47780(10) 0.07536(6) 0.49503(12) 0.0987(7) Uani 1.00 1 d .
O(1) O 0.2338(9) 0.2494(8) 0.6982(10) 0.239(10) Uani 0.50 1 d P
N(1) N 0.0449(2) 0.20845(12) 0.94927(18) 0.0333(10) Uani 1.00 1 d .
N(2) N 0.1989(2) 0.03701(12) 0.60292(18) 0.0317(11) Uani 1.00 1 d .
N(3) N 0.1394(2) 0.12337(14) 0.8057(2) 0.0477(13) Uani 1.00 1 d .
N(4) N 0.1002(2) 0.11219(13) 0.7576(2) 0.0490(12) Uani 1.00 1 d .
N(5) N -0.0437(2) 0.29072(13) 1.10172(19) 0.0412(12) Uani 1.00 1 d .
N(6) N 0.3050(2) -0.03606(13) 0.4464(2) 0.0402(12) Uani 1.00 1 d .
N(7) N -0.1276(2) 0.3641(2) 1.2744(3) 0.082(2) Uani 1.00 1 d .
N(8) N 0.3945(3) -0.1030(2) 0.2696(3) 0.083(2) Uani 1.00 1 d .
N(9) N 0.0983(2) 0.28481(12) 1.0220(2) 0.0414(11) Uani 1.00 1 d .
N(10) N 0.3369(2) 0.04200(12) 0.5224(2) 0.0398(11) Uani 1.00 1 d .
C(1) C 0.1156(2) 0.19491(16) 0.9536(2) 0.0403(14) Uani 1.00 1 d .
C(2) C 0.1463(2) 0.16646(17) 0.9072(2) 0.0461(15) Uani 1.00 1 d .
C(3) C 0.1040(2) 0.15182(16) 0.8537(2) 0.0391(13) Uani 1.00 1 d .
C(4) C 0.0307(2) 0.16528(16) 0.8482(2) 0.0371(14) Uani 1.00 1 d .
C(5) C 0.0039(2) 0.19348(13) 0.8967(2) 0.0347(12) Uani 1.00 1 d .
C(6) C 0.2410(2) 0.05740(17) 0.6493(2) 0.0421(14) Uani 1.00 1 d .
C(7) C 0.2124(2) 0.08196(18) 0.7024(2) 0.0452(15) Uani 1.00 1 d .
C(8) C 0.1357(2) 0.08597(16) 0.7074(2) 0.0403(14) Uani 1.00 1 d .
C(9) C 0.0920(2) 0.06555(18) 0.6595(2) 0.0519(16) Uani 1.00 1 d .
C(10) C 0.1257(2) 0.04108(16) 0.6089(2) 0.0419(15) Uani 1.00 1 d .
C(11) C -0.0256(2) 0.33252(18) 1.1043(2) 0.0520(16) Uani 1.00 1 d .
C(12) C -0.0522(3) 0.3595(2) 1.1561(3) 0.068(2) Uani 1.00 1 d .
C(13) C -0.0967(3) 0.3431(2) 1.2063(3) 0.065(2) Uani 1.00 1 d .
C(14) C -0.1177(3) 0.3010(2) 1.2023(2) 0.074(2) Uani 1.00 1 d .
C(15) C -0.0895(3) 0.27561(19) 1.1498(2) 0.0590(18) Uani 1.00 1 d .
C(16) C 0.3044(2) -0.07918(17) 0.4482(2) 0.0467(15) Uani 1.00 1 d .
C(17) C 0.3332(2) -0.1041(2) 0.3950(3) 0.0619(19) Uani 1.00 1 d .
C(18) C 0.3632(3) -0.0832(2) 0.3389(2) 0.067(2) Uani 1.00 1 d .
C(19) C 0.3672(3) -0.0390(2) 0.3377(2) 0.069(2) Uani 1.00 1 d .
C(20) C 0.3371(3) -0.01686(19) 0.3926(2) 0.0549(17) Uani 1.00 1 d .
C(21) C 0.1470(3) 0.29964(17) 0.9897(2) 0.0416(15) Uani 1.00 1 d .
C(22) C 0.3951(3) 0.05623(16) 0.5109(2) 0.0410(15) Uani 1.00 1 d .
C(23) C 0.1699(11) 0.250000(10) 0.750000(10) 0.245(13) Uani 1.00 2 d S
H(1) H 0.1456 0.2056 0.9899 0.048 Uiso 1.00 1 c R
H(2) H 0.1962 0.1571 0.9124 0.055 Uiso 1.00 1 c R
H(3) H -0.0000 0.1552 0.8119 0.044 Uiso 1.00 1 c R
H(4) H -0.0463 0.2028 0.8929 0.042 Uiso 1.00 1 c R
H(5) H 0.2934 0.0551 0.6454 0.050 Uiso 1.00 1 c R
H(6) H 0.2441 0.0955 0.7349 0.054 Uiso 1.00 1 c R
H(7) H 0.0395 0.0682 0.6611 0.062 Uiso 1.00 1 c R
H(8) H 0.0950 0.0264 0.5767 0.050 Uiso 1.00 1 c R
H(9) H 0.0062 0.3441 1.0699 0.062 Uiso 1.00 1 c R
H(10) H -0.0389 0.3893 1.1566 0.082 Uiso 1.00 1 c R
H(11) H -0.1509 0.2891 1.2352 0.089 Uiso 1.00 1 c R
H(12) H -0.1037 0.2460 1.1479 0.071 Uiso 1.00 1 c R
H(13) H 0.2833 -0.0934 0.4869 0.056 Uiso 1.00 1 c R
H(14) H 0.3324 -0.1348 0.3974 0.074 Uiso 1.00 1 c R
H(15) H 0.3898 -0.0241 0.3004 0.083 Uiso 1.00 1 c R
H(16) H 0.3390 0.0138 0.3919 0.066 Uiso 1.00 1 c R
H(17) H 0.1267 0.2380 0.7294 0.294 Uiso 0.50 1 c R
H(18) H 0.1600 0.2789 0.7638 0.294 Uiso 0.50 1 c R
H(19) H 0.1833 0.2333 0.7891 0.294 Uiso 0.50 1 c R

loop_
_atom_site_aniso_label
_atom_site_aniso_U_11
_atom_site_aniso_U_22
_atom_site_aniso_U_33
_atom_site_aniso_U_12
_atom_site_aniso_U_13
_atom_site_aniso_U_23
Ni(1) 0.0429(4) 0.0276(3) 0.0165(3) 0.0127(3) 0.0000 0.0000
Ni(2) 0.0356(4) 0.0308(4) 0.0168(3) 0.0105(3) 0.0000 0.0000
S(1) 0.0543(9) 0.0989(14) 0.0785(11) -0.0172(9) -0.0041(8) 0.0157(10)
S(2) 0.0673(11) 0.0779(12) 0.151(2) -0.0191(9) 0.0483(12) -0.0154(12)
O(1) 0.146(15) 0.35(2) 0.22(2) 0.065(17) -0.075(13) -0.13(2)
N(1) 0.038(2) 0.038(2) 0.0237(19) 0.0120(18) -0.0036(17) -0.0029(17)
N(2) 0.035(2) 0.035(2) 0.025(2) 0.0105(18) -0.0044(17) -0.0032(17)
N(3) 0.047(2) 0.064(2) 0.033(2) 0.019(2) -0.0071(19) -0.032(2)
N(4) 0.039(2) 0.064(2) 0.043(2) 0.018(2) -0.006(2) -0.038(2)
N(5) 0.055(2) 0.044(2) 0.024(2) 0.018(2) 0.0000(19) -0.0021(19)
N(6) 0.046(2) 0.049(2) 0.026(2) 0.017(2) 0.0005(19) -0.0111(19)
N(7) 0.050(3) 0.068(3) 0.126(5) 0.018(3) 0.020(3) 0.015(3)
N(8) 0.048(3) 0.075(4) 0.126(5) 0.013(3) 0.010(3) 0.031(3)
N(9) 0.052(2) 0.037(2) 0.035(2) 0.0118(19) -0.007(2) -0.004(2)
N(10) 0.044(2) 0.043(2) 0.033(2) 0.0074(19) 0.006(2) -0.001(2)
C(1) 0.040(2) 0.050(3) 0.031(2) 0.013(2) -0.010(2) -0.016(2)
C(2) 0.034(2) 0.064(3) 0.040(2) 0.019(2) -0.004(2) -0.022(2)
C(3) 0.036(2) 0.051(3) 0.030(2) 0.017(2) -0.002(2) -0.016(2)
C(4) 0.036(2) 0.050(3) 0.026(2) 0.008(2) -0.0016(19) -0.017(2)
C(5) 0.034(2) 0.046(2) 0.024(2) 0.005(2) 0.003(2) -0.0059(19)
C(6) 0.029(2) 0.063(3) 0.035(2) 0.010(2) -0.002(2) -0.017(2)
C(7) 0.034(2) 0.065(3) 0.037(2) 0.009(2) -0.005(2) -0.024(2)
C(8) 0.036(3) 0.048(3) 0.036(2) 0.013(2) -0.002(2) -0.019(2)
C(9) 0.034(2) 0.072(3) 0.051(3) 0.016(2) -0.004(2) -0.033(2)
C(10) 0.037(3) 0.055(3) 0.034(2) 0.013(2) -0.006(2) -0.018(2)
C(11) 0.047(3) 0.045(3) 0.063(3) 0.013(2) 0.001(2) -0.019(2)
C(12) 0.052(3) 0.061(3) 0.091(4) 0.015(3) -0.015(3) -0.047(3)
C(13) 0.049(3) 0.098(5) 0.048(3) 0.036(3) -0.013(2) -0.040(3)
C(14) 0.098(5) 0.093(5) 0.032(3) 0.036(4) 0.019(3) -0.010(3)
C(15) 0.093(4) 0.056(3) 0.027(2) 0.023(3) 0.018(2) 0.005(2)
C(16) 0.044(3) 0.049(3) 0.047(3) 0.013(2) -0.002(2) -0.022(2)
C(17) 0.043(3) 0.064(3) 0.080(4) 0.013(2) -0.013(3) -0.044(3)
C(18) 0.040(3) 0.122(6) 0.038(3) 0.026(3) -0.001(2) -0.046(3)
C(19) 0.073(4) 0.098(5) 0.037(3) 0.028(4) 0.013(2) -0.012(3)
C(20) 0.071(3) 0.065(3) 0.029(2) 0.018(3) 0.014(2) -0.003(2)
C(21) 0.045(3) 0.040(2) 0.040(3) 0.004(2) -0.013(2) -0.003(2)
C(22) 0.055(3) 0.034(2) 0.034(2) 0.013(2) 0.013(2) 0.002(2)
C(23) 0.145(18) 0.32(3) 0.27(2) 0.0000 0.0000 0.13(2)

loop_
_atom_type_symbol
_atom_type_description
_atom_type_scat_dispersion_real
_atom_type_scat_dispersion_imag
_atom_type_scat_source
C C 0.003 0.002
;
International Tables for Crystallography
(1992, Vol. C, Tables 4.2.6.8 and 6.1.1.4)
;
H H 0.000 0.000
;
International Tables for Crystallography
(1992, Vol. C, Table 6.1.1.4)
;
N N 0.006 0.003
;
International Tables for Crystallography
(1992, Vol. C, Tables 4.2.6.8 and 6.1.1.4)
;
Ni Ni 0.339 1.112
;
International Tables for Crystallography
(1992, Vol. C, Tables 4.2.6.8 and 6.1.1.4)
;
O O 0.011 0.006
;
International Tables for Crystallography
(1992, Vol. C, Tables 4.2.6.8 and 6.1.1.4)
;
S S 0.125 0.123
;
International Tables for Crystallography
(1992, Vol. C, Tables 4.2.6.8 and 6.1.1.4)
;

loop_
_geom_angle_atom_site_label_1
_geom_angle_atom_site_label_2
_geom_angle_atom_site_label_3
_geom_angle
_geom_angle_site_symmetry_1
_geom_angle_site_symmetry_3
N(1) Ni(1) N(1) 91.94(14) . 55512
N(1) Ni(1) N(5) 178.81(15) . .
N(1) Ni(1) N(5) 89.25(14) . 55512
N(1) Ni(1) N(9) 88.34(15) . .
N(1) Ni(1) N(9) 89.58(15) . 55512
N(1) Ni(1) N(5) 89.25(14) 55512 .
N(1) Ni(1) N(5) 178.81(14) 55512 55512
N(1) Ni(1) N(9) 89.58(15) 55512 .
N(1) Ni(1) N(9) 88.34(15) 55512 55512
N(5) Ni(1) N(5) 89.56(15) . 55512
N(5) Ni(1) N(9) 91.55(16) . .
N(5) Ni(1) N(9) 90.58(16) . 55512
N(5) Ni(1) N(9) 90.58(16) 55512 .
N(5) Ni(1) N(9) 91.55(16) 55512 55512
N(9) Ni(1) N(9) 177.01(17) . 55512
N(2) Ni(2) N(2) 87.82(14) . 55504
N(2) Ni(2) N(6) 177.96(15) . .
N(2) Ni(2) N(6) 91.63(14) . 55504
N(2) Ni(2) N(10) 90.16(15) . .
N(2) Ni(2) N(10) 91.44(15) . 55504
N(2) Ni(2) N(6) 91.63(14) 55504 .
N(2) Ni(2) N(6) 177.96(15) 55504 55504
N(2) Ni(2) N(10) 91.44(15) 55504 .
N(2) Ni(2) N(10) 90.16(15) 55504 55504
N(6) Ni(2) N(6) 88.99(15) . 55504
N(6) Ni(2) N(10) 87.89(16) . .
N(6) Ni(2) N(10) 90.52(16) . 55504
N(6) Ni(2) N(10) 90.52(16) 55504 .
N(6) Ni(2) N(10) 87.89(16) 55504 55504
N(10) Ni(2) N(10) 177.78(16) . 55504
Ni(1) N(1) C(1) 120.6(2) . .
Ni(1) N(1) C(5) 121.9(3) . .
C(1) N(1) C(5) 117.5(3) . .
Ni(2) N(2) C(6) 119.7(3) . .
Ni(2) N(2) C(10) 123.0(3) . .
C(6) N(2) C(10) 117.3(3) . .
N(4) N(3) C(3) 114.5(4) . .
N(3) N(4) C(8) 115.2(4) . .
Ni(1) N(5) C(11) 121.0(3) . .
Ni(1) N(5) C(15) 121.3(3) . .
C(11) N(5) C(15) 117.7(4) . .
Ni(2) N(6) C(16) 120.1(3) . .
Ni(2) N(6) C(20) 121.8(3) . .
C(16) N(6) C(20) 118.0(4) . .
N(8) N(7) C(13) 100.6(6) 45609 .
N(7) N(8) C(18) 99.1(6) 54409 .
Ni(1) N(9) C(21) 148.9(4) . .
Ni(2) N(10) C(22) 160.4(3) . .
N(1) C(1) C(2) 122.7(4) . .
C(1) C(2) C(3) 119.1(4) . .
N(3) C(3) C(2) 116.8(4) . .
N(3) C(3) C(4) 123.9(4) . .
C(2) C(3) C(4) 119.3(4) . .
C(3) C(4) C(5) 118.2(4) . .
N(1) C(5) C(4) 123.2(4) . .
N(2) C(6) C(7) 123.6(4) . .
C(6) C(7) C(8) 118.1(4) . .
N(4) C(8) C(7) 123.1(4) . .
N(4) C(8) C(9) 118.1(4) . .
C(7) C(8) C(9) 118.7(4) . .
C(8) C(9) C(10) 119.0(4) . .
N(2) C(10) C(9) 123.3(4) . .
N(5) C(11) C(12) 121.6(5) . .
C(11) C(12) C(13) 119.8(6) . .
N(7) C(13) C(12) 131.0(6) . .
N(7) C(13) C(14) 110.2(5) . .
C(12) C(13) C(14) 118.7(6) . .
C(13) C(14) C(15) 118.9(5) . .
N(5) C(15) C(14) 123.1(5) . .
N(6) C(16) C(17) 122.1(4) . .
C(16) C(17) C(18) 118.4(5) . .
N(8) C(18) C(17) 129.1(6) . .
N(8) C(18) C(19) 110.7(5) . .
C(17) C(18) C(19) 120.1(5) . .
C(18) C(19) C(20) 117.5(5) . .
N(6) C(20) C(19) 123.8(5) . .
S(1) C(21) N(9) 178.4(4) . .
S(2) C(22) N(10) 178.9(4) . .
O(1) C(23) O(1) 82.4(14) . 55614
C(23) O(1) H(19) 38.0 . 55614
N(1) C(1) H(1) 118.5(5) . .
C(2) C(1) H(1) 118.8(5) . .
C(1) C(2) H(2) 120.4(5) . .
C(3) C(2) H(2) 120.5(5) . .
C(3) C(4) H(3) 120.9(5) . .
C(5) C(4) H(3) 120.9(5) . .
N(1) C(5) H(4) 118.5(4) . .
C(4) C(5) H(4) 118.3(4) . .
N(2) C(6) H(5) 118.3(5) . .
C(7) C(6) H(5) 118.2(5) . .
C(6) C(7) H(6) 121.1(5) . .
C(8) C(7) H(6) 120.8(5) . .
C(8) C(9) H(7) 120.5(5) . .
C(10) C(9) H(7) 120.5(5) . .
N(2) C(10) H(8) 118.3(5) . .
C(9) C(10) H(8) 118.4(5) . .
N(5) C(11) H(9) 119.1(6) . .
C(12) C(11) H(9) 119.3(6) . .
C(11) C(12) H(10) 120.1(7) . .
C(13) C(12) H(10) 120.1(7) . .
C(13) C(14) H(11) 120.6(7) . .
C(15) C(14) H(11) 120.4(8) . .
N(5) C(15) H(12) 118.6(6) . .
C(14) C(15) H(12) 118.4(6) . .
N(6) C(16) H(13) 119.1(5) . .
C(17) C(16) H(13) 118.8(6) . .
C(16) C(17) H(14) 120.8(7) . .
C(18) C(17) H(14) 120.8(7) . .
C(18) C(19) H(15) 121.2(7) . .
C(20) C(19) H(15) 121.2(8) . .
N(6) C(20) H(16) 118.2(5) . .
C(19) C(20) H(16) 118.1(6) . .
O(1) C(23) H(17) 109.5 . .
O(1) C(23) H(17) 154.0 . 55614
O(1) C(23) H(18) 109.8 . .
O(1) C(23) H(18) 86.7 . 55614
O(1) C(23) H(19) 109.2 . .
O(1) C(23) H(19) 44.7 . 55614
O(1) C(23) H(17) 154.0 55614 .
O(1) C(23) H(17) 109.5 55614 55614
O(1) C(23) H(18) 86.7 55614 .
O(1) C(23) H(18) 109.8 55614 55614
O(1) C(23) H(19) 44.7 55614 .
O(1) C(23) H(19) 109.2 55614 55614
H(17) C(23) H(17) 70.2 . 55614
H(17) C(23) H(18) 109.5 . .
H(17) C(23) H(18) 50.3 . 55614
H(17) C(23) H(19) 109.5 . .
H(17) C(23) H(19) 94.7 . 55614
H(17) C(23) H(18) 50.3 55614 .
H(17) C(23) H(18) 109.5 55614 55614
H(17) C(23) H(19) 94.7 55614 .
H(17) C(23) H(19) 109.5 55614 55614
H(18) C(23) H(18) 158.5 . 55614
H(18) C(23) H(19) 109.5 . .
H(18) C(23) H(19) 76.2 . 55614
H(18) C(23) H(19) 76.2 55614 .
H(18) C(23) H(19) 109.5 55614 55614
H(19) C(23) H(19) 150.6 . 55614
O(1) H(19) C(23) 97.3 55614 .

loop_
_geom_bond_atom_site_label_1
_geom_bond_atom_site_label_2
_geom_bond_distance
_geom_bond_site_symmetry_2
Ni(1) N(1) 2.112(3) .
Ni(1) N(1) 2.112(3) 55512
Ni(1) N(5) 2.108(4) .
Ni(1) N(5) 2.108(4) 55512
Ni(1) N(9) 2.073(4) .
Ni(1) N(9) 2.073(4) 55512
Ni(2) N(2) 2.118(3) .
Ni(2) N(2) 2.118(3) 55504
Ni(2) N(6) 2.128(4) .
Ni(2) N(6) 2.128(4) 55504
Ni(2) N(10) 2.033(3) .
Ni(2) N(10) 2.033(3) 55504
S(1) C(21) 1.627(5) .
S(2) C(22) 1.632(5) .
O(1) C(23) 1.53(2) .
N(1) C(1) 1.342(6) .
N(1) C(5) 1.344(5) .
N(2) C(6) 1.336(6) .
N(2) C(10) 1.330(6) .
N(3) N(4) 1.222(5) .
N(3) C(3) 1.434(6) .
N(4) C(8) 1.421(6) .
N(5) C(11) 1.334(7) .
N(5) C(15) 1.331(6) .
N(6) C(16) 1.334(6) .
N(6) C(20) 1.334(6) .
N(7) N(8) 1.095(8) 45609
N(7) C(13) 1.575(9) .
N(8) C(18) 1.584(8) .
N(9) C(21) 1.172(6) .
N(10) C(22) 1.158(6) .
C(1) C(2) 1.376(6) .
C(2) C(3) 1.367(6) .
C(3) C(4) 1.387(6) .
C(4) C(5) 1.373(6) .
C(6) C(7) 1.381(6) .
C(7) C(8) 1.389(6) .
C(8) C(9) 1.373(7) .
C(9) C(10) 1.381(7) .
C(11) C(12) 1.393(8) .
C(12) C(13) 1.361(9) .
C(13) C(14) 1.359(10) .
C(14) C(15) 1.385(8) .
C(16) C(17) 1.390(8) .
C(17) C(18) 1.378(8) .
C(18) C(19) 1.369(11) .
C(19) C(20) 1.380(8) .
O(1) H(19) 1.085 55614
C(1) H(1) 0.950(6) .
C(2) H(2) 0.950(6) .
C(4) H(3) 0.950(6) .
C(5) H(4) 0.950(7) .
C(6) H(5) 0.950(6) .
C(7) H(6) 0.950(6) .
C(9) H(7) 0.950(7) .
C(10) H(8) 0.950(6) .
C(11) H(9) 0.950(7) .
C(12) H(10) 0.950(9) .
C(14) H(11) 0.950(9) .
C(15) H(12) 0.950(8) .
C(16) H(13) 0.950(7) .
C(17) H(14) 0.950(8) .
C(19) H(15) 0.950(9) .
C(20) H(16) 0.950(8) .
C(23) H(17) 0.950 .
C(23) H(17) 0.950 55614
C(23) H(18) 0.950 .
C(23) H(18) 0.950 55614
C(23) H(19) 0.950 .
C(23) H(19) 0.950 55614
